data_4508647
loop_
_publ_author_name
'Xu, Xinxin'
'Lu, Ying'
'Wang, Enbo'
'Ma, Ying'
'Bai, Xiuli'

_publ_section_title
;
 Metal-Controlled Assembly of Coordination Polymers with the Flexible
 Ligand 1,1&#x2018;-Biphenyl-2,2&#x2018;-dicarboxylate Acid
;
_journal_issue 9
_journal_name_full 'Crystal Growth &amp; Design'
_journal_page_first 2029
_journal_paper_doi 10.1021/cg050671e
_journal_volume 6
_journal_year 2006
_chemical_formula_sum 'C42 H28 Nd2 O14'
_chemical_formula_weight 1045.12
_chemical_name_systematic
; 
 ? 
;
_space_group_IT_number 15
_symmetry_cell_setting monoclinic
_symmetry_space_group_name_Hall '-C 2yc'
_symmetry_space_group_name_H-M 'C 1 2/c 1'
_atom_sites_solution_hydrogens geom
_atom_sites_solution_primary direct
_atom_sites_solution_secondary difmap
_audit_creation_method SHELXL-97
_cell_angle_alpha 90.00
_cell_angle_beta 103.97(3)
_cell_angle_gamma 90.00
_cell_formula_units_Z 4
_cell_length_a 20.969(4)
_cell_length_b 21.511(4)
_cell_length_c 8.3076(17)
_cell_measurement_reflns_used 17410
_cell_measurement_temperature 293(2)
_cell_measurement_theta_max 27.44
_cell_measurement_theta_min 3.01
_cell_volume 3636.4(13)
_computing_cell_refinement 'RAPID AUTO'
_computing_data_collection 'RAPID AUTO'
_computing_data_reduction 'RAPID AUTO'
_computing_structure_refinement 'SHELXL-97 (Sheldrick, 1997)'
_computing_structure_solution 'SHELXS-97 (Sheldrick, 1990)'
_diffrn_ambient_temperature 293(2)
_diffrn_detector_area_resol_mean 0.01
_diffrn_measured_fraction_theta_full 0.998
_diffrn_measured_fraction_theta_max 0.998
_diffrn_measurement_device_type 'Rigaku RAXIS RAPID IP'
_diffrn_measurement_method Oscillation
_diffrn_radiation_monochromator graphite
_diffrn_radiation_source 'fine-focus sealed tube'
_diffrn_radiation_type MoK\a
_diffrn_radiation_wavelength 0.71073
_diffrn_reflns_av_R_equivalents 0.0421
_diffrn_reflns_av_sigmaI/netI 0.0403
_diffrn_reflns_limit_h_max 27
_diffrn_reflns_limit_h_min -27
_diffrn_reflns_limit_k_max 27
_diffrn_reflns_limit_k_min -27
_diffrn_reflns_limit_l_max 10
_diffrn_reflns_limit_l_min -10
_diffrn_reflns_number 17410
_diffrn_reflns_theta_full 27.44
_diffrn_reflns_theta_max 27.44
_diffrn_reflns_theta_min 3.01
_diffrn_standards_number 17410
_exptl_absorpt_coefficient_mu 2.899
_exptl_absorpt_correction_T_max 0.563
_exptl_absorpt_correction_T_min 0.457
_exptl_absorpt_correction_type multi-scan
_exptl_absorpt_process_details 'ABSCOR by T.Higashi    8 March, 1995'
_exptl_crystal_colour purple
_exptl_crystal_density_diffrn 1.909
_exptl_crystal_density_method 'not measured'
_exptl_crystal_description block
_exptl_crystal_F_000 2048
_exptl_crystal_size_max 0.336
_exptl_crystal_size_mid 0.228
_exptl_crystal_size_min 0.198
_refine_diff_density_max 0.724
_refine_diff_density_min -1.932
_refine_diff_density_rms 0.135
_refine_ls_extinction_method none
_refine_ls_goodness_of_fit_ref 0.903
_refine_ls_hydrogen_treatment mixed
_refine_ls_matrix_type full
_refine_ls_number_parameters 269
_refine_ls_number_reflns 4156
_refine_ls_number_restraints 2
_refine_ls_restrained_S_all 0.903
_refine_ls_R_factor_all 0.0308
_refine_ls_R_factor_gt 0.0280
_refine_ls_shift/su_max 0.001
_refine_ls_shift/su_mean 0.000
_refine_ls_structure_factor_coef Fsqd
_refine_ls_weighting_details 'calc w=1/[\s^2^(Fo^2^)+(0.0800P)^2^+0.0000P] where P=(Fo^2^+2Fc^2^)/3'
_refine_ls_weighting_scheme calc
_refine_ls_wR_factor_gt 0.0870
_refine_ls_wR_factor_ref 0.0908
_reflns_number_gt 3770
_reflns_number_total 4156
_reflns_threshold_expression >2sigma(I)
_cod_data_source_file cg050671esup3.cif
_cod_data_source_block complex3
_cod_original_cell_volume 3636.5(13)
_cod_original_sg_symbol_H-M C2/c
_cod_database_code 4508647

loop_
_symmetry_equiv_pos_as_xyz
'x, y, z'
'-x, y, -z+1/2'
'x+1/2, y+1/2, z'
'-x+1/2, y+1/2, -z+1/2'
'-x, -y, -z'
'x, -y, z-1/2'
'-x+1/2, -y+1/2, -z'
'x+1/2, -y+1/2, z-1/2'

loop_
_atom_site_label
_atom_site_type_symbol
_atom_site_fract_x
_atom_site_fract_y
_atom_site_fract_z
_atom_site_U_iso_or_equiv
_atom_site_adp_type
_atom_site_occupancy
_atom_site_symmetry_multiplicity
_atom_site_calc_flag
_atom_site_refinement_flags
Nd1 Nd 0.0000 0.206266(7) 0.7500 0.01804(9) Uani 1 2 d S
Nd2 Nd 0.0000 0.287386(7) 1.2500 0.01798(9) Uani 1 2 d S
C21 C 0.05628(11) 0.34424(10) 0.6489(3) 0.0223(4) Uani 1 1 d .
O5 O 0.06047(8) 0.24626(8) 1.04783(18) 0.0276(4) Uani 1 1 d .
O4 O 0.06620(9) 0.29034(8) 0.7091(2) 0.0291(4) Uani 1 1 d .
O3 O 0.03317(10) 0.35620(8) 1.4998(2) 0.0338(4) Uani 1 1 d .
O2 O 0.09642(10) 0.16241(9) 0.9469(2) 0.0395(4) Uani 1 1 d .
O1 O 0.07000(8) 0.20780(8) 1.3783(2) 0.0278(4) Uani 1 1 d .
C14 C 0.07252(11) 0.15615(11) 1.4507(3) 0.0243(4) Uani 1 1 d .
C13 C 0.10435(12) 0.20482(11) 1.0529(3) 0.0258(5) Uani 1 1 d .
C20 C 0.06226(14) 0.49469(12) 0.8971(3) 0.0343(6) Uani 1 1 d .
H20A H 0.0351 0.5272 0.9120 0.041 Uiso 1 1 calc R
C8 C 0.10053(13) 0.10071(12) 1.3815(3) 0.0276(5) Uani 1 1 d .
C16 C 0.07792(11) 0.39733(10) 0.7702(3) 0.0228(4) Uani 1 1 d .
C6 C 0.25496(13) 0.16786(15) 1.3967(3) 0.0409(7) Uani 1 1 d .
H6A H 0.2707 0.1374 1.4758 0.049 Uiso 1 1 calc R
C9 C 0.07215(18) 0.04326(12) 1.3976(4) 0.0403(7) Uani 1 1 d .
H9A H 0.0365 0.0413 1.4456 0.048 Uiso 1 1 calc R
C7 C 0.15460(13) 0.10432(13) 1.3084(3) 0.0303(6) Uani 1 1 d .
C10 C 0.0956(2) -0.01044(15) 1.3441(4) 0.0556(9) Uani 1 1 d .
H10A H 0.0753 -0.0482 1.3537 0.067 Uiso 1 1 calc R
C2 C 0.16909(12) 0.20880(12) 1.1781(3) 0.0286(5) Uani 1 1 d .
C1 C 0.19211(12) 0.16167(12) 1.2946(3) 0.0303(5) Uani 1 1 d .
C11 C 0.14955(19) -0.00818(15) 1.2757(4) 0.0562(9) Uani 1 1 d .
H11A H 0.1661 -0.0445 1.2407 0.067 Uiso 1 1 calc R
C3 C 0.20926(15) 0.25951(16) 1.1657(4) 0.0406(7) Uani 1 1 d .
H3A H 0.1937 0.2910 1.0895 0.049 Uiso 1 1 calc R
C17 C 0.14385(14) 0.39804(14) 0.8578(3) 0.0329(6) Uani 1 1 d .
H17A H 0.1712 0.3651 0.8466 0.039 Uiso 1 1 calc R
C19 C 0.12806(15) 0.49604(13) 0.9799(3) 0.0430(7) Uani 1 1 d .
H19A H 0.1449 0.5295 1.0479 0.052 Uiso 1 1 calc R
C15 C 0.03551(12) 0.44532(11) 0.7910(3) 0.0259(5) Uani 1 1 d .
C18 C 0.16856(15) 0.44714(15) 0.9607(3) 0.0406(6) Uani 1 1 d .
H18A H 0.2126 0.4474 1.0174 0.049 Uiso 1 1 calc R
C12 C 0.17866(18) 0.04820(14) 1.2599(4) 0.0469(8) Uani 1 1 d .
H12A H 0.2154 0.0491 1.2158 0.056 Uiso 1 1 calc R
C5 C 0.29450(14) 0.21783(17) 1.3841(4) 0.0475(8) Uani 1 1 d .
H5A H 0.3361 0.2209 1.4550 0.057 Uiso 1 1 calc R
C4 C 0.27292(17) 0.26296(19) 1.2679(4) 0.0517(9) Uani 1 1 d .
H4A H 0.3004 0.2958 1.2567 0.062 Uiso 1 1 calc R
O7 O 0.05273(11) 0.14722(9) 1.5789(2) 0.0389(5) Uani 1 1 d .
O6 O 0.09389(12) 0.36127(11) 1.2366(3) 0.0517(6) Uani 1 1 d D
H2 H 0.109(2) 0.359(2) 1.157(4) 0.078 Uiso 1 1 d D
H1 H 0.093(2) 0.3946(10) 1.279(5) 0.078 Uiso 1 1 d D

loop_
_atom_site_aniso_label
_atom_site_aniso_U_11
_atom_site_aniso_U_22
_atom_site_aniso_U_33
_atom_site_aniso_U_23
_atom_site_aniso_U_13
_atom_site_aniso_U_12
Nd1 0.02168(13) 0.01806(12) 0.01387(13) 0.000 0.00330(9) 0.000
Nd2 0.02149(13) 0.01881(12) 0.01350(13) 0.000 0.00392(8) 0.000
C21 0.0247(11) 0.0230(10) 0.0230(10) -0.0014(9) 0.0130(8) -0.0021(8)
O5 0.0280(9) 0.0358(9) 0.0191(7) -0.0017(7) 0.0057(6) 0.0047(7)
O4 0.0298(9) 0.0222(8) 0.0359(9) 0.0011(7) 0.0089(7) -0.0023(6)
O3 0.0540(12) 0.0275(8) 0.0202(8) -0.0047(7) 0.0096(8) -0.0050(8)
O2 0.0455(11) 0.0349(10) 0.0283(9) -0.0091(8) -0.0105(8) 0.0139(8)
O1 0.0297(9) 0.0271(8) 0.0275(8) 0.0040(7) 0.0083(7) 0.0068(6)
C14 0.0262(12) 0.0275(11) 0.0176(10) 0.0006(9) 0.0020(8) 0.0050(8)
C13 0.0278(12) 0.0316(12) 0.0166(10) 0.0021(9) 0.0029(9) 0.0020(8)
C20 0.0480(16) 0.0254(12) 0.0343(13) -0.0097(11) 0.0195(12) -0.0062(11)
C8 0.0370(14) 0.0275(12) 0.0158(10) -0.0001(10) 0.0013(9) 0.0077(9)
C16 0.0342(12) 0.0220(10) 0.0147(9) -0.0024(9) 0.0106(9) -0.0033(8)
C6 0.0280(14) 0.0632(18) 0.0274(12) -0.0159(12) -0.0013(10) 0.0177(12)
C9 0.056(2) 0.0336(17) 0.0272(15) -0.0023(11) 0.0023(14) 0.0003(11)
C7 0.0314(14) 0.0384(14) 0.0177(11) -0.0046(11) -0.0007(10) 0.0143(11)
C10 0.091(3) 0.0290(14) 0.0390(16) -0.0013(13) 0.0002(17) 0.0074(15)
C2 0.0239(13) 0.0404(13) 0.0211(10) -0.0064(10) 0.0048(9) 0.0019(9)
C1 0.0230(12) 0.0446(14) 0.0225(10) -0.0081(10) 0.0038(9) 0.0115(9)
C11 0.085(3) 0.0369(16) 0.0386(15) -0.0106(14) -0.0012(16) 0.0279(16)
C3 0.0390(16) 0.0498(16) 0.0361(15) -0.0068(14) 0.0152(12) -0.0066(12)
C17 0.0350(14) 0.0400(14) 0.0250(12) -0.0017(12) 0.0099(11) -0.0007(11)
C19 0.0546(18) 0.0412(15) 0.0390(14) -0.0197(12) 0.0223(13) -0.0190(13)
C15 0.0384(14) 0.0235(10) 0.0192(11) -0.0009(10) 0.0138(10) -0.0029(10)
C18 0.0391(16) 0.0509(15) 0.0318(14) -0.0134(13) 0.0086(12) -0.0129(13)
C12 0.058(2) 0.0473(16) 0.0324(14) -0.0093(13) 0.0053(13) 0.0285(14)
C5 0.0229(14) 0.079(2) 0.0386(15) -0.0278(16) 0.0044(12) 0.0065(13)
C4 0.0306(17) 0.076(2) 0.0531(19) -0.0322(19) 0.0192(13) -0.0187(16)
O7 0.0615(13) 0.0327(10) 0.0288(9) 0.0057(8) 0.0232(9) 0.0119(9)
O6 0.0593(14) 0.0529(13) 0.0513(13) -0.0190(11) 0.0297(11) -0.0254(11)

loop_
_atom_type_symbol
_atom_type_description
_atom_type_scat_dispersion_real
_atom_type_scat_dispersion_imag
_atom_type_scat_source
C C 0.0033 0.0016 'International Tables Vol C Tables 4.2.6.8 and 6.1.1.4'
H H 0.0000 0.0000 'International Tables Vol C Tables 4.2.6.8 and 6.1.1.4'
O O 0.0106 0.0060 'International Tables Vol C Tables 4.2.6.8 and 6.1.1.4'
Nd Nd -0.1943 3.0179 'International Tables Vol C Tables 4.2.6.8 and 6.1.1.4'

loop_
_geom_angle_atom_site_label_1
_geom_angle_atom_site_label_2
_geom_angle_atom_site_label_3
_geom_angle
_geom_angle_site_symmetry_1
_geom_angle_site_symmetry_3
O4 Nd1 O4 79.59(8) . 2_556
O4 Nd1 O7 87.04(7) . 1_554
O4 Nd1 O7 151.06(6) 2_556 1_554
O4 Nd1 O7 151.06(6) . 2_557
O4 Nd1 O7 87.04(7) 2_556 2_557
O7 Nd1 O7 115.18(9) 1_554 2_557
O4 Nd1 O2 128.11(6) . 2_556
O4 Nd1 O2 88.39(7) 2_556 2_556
O7 Nd1 O2 79.82(8) 1_554 2_556
O7 Nd1 O2 76.46(7) 2_557 2_556
O4 Nd1 O2 88.39(7) . .
O4 Nd1 O2 128.11(6) 2_556 .
O7 Nd1 O2 76.46(7) 1_554 .
O7 Nd1 O2 79.82(8) 2_557 .
O2 Nd1 O2 134.91(9) 2_556 .
O4 Nd1 O5 73.62(6) . .
O4 Nd1 O5 77.34(6) 2_556 .
O7 Nd1 O5 123.33(7) 1_554 .
O7 Nd1 O5 78.48(6) 2_557 .
O2 Nd1 O5 151.69(6) 2_556 .
O2 Nd1 O5 50.93(6) . .
O4 Nd1 O5 77.34(6) . 2_556
O4 Nd1 O5 73.62(6) 2_556 2_556
O7 Nd1 O5 78.48(6) 1_554 2_556
O7 Nd1 O5 123.33(7) 2_557 2_556
O2 Nd1 O5 50.93(6) 2_556 2_556
O2 Nd1 O5 151.69(6) . 2_556
O5 Nd1 O5 141.92(7) . 2_556
O4 Nd1 C13 103.30(6) . 2_556
O4 Nd1 C13 77.66(6) 2_556 2_556
O7 Nd1 C13 80.66(7) 1_554 2_556
O7 Nd1 C13 98.67(7) 2_557 2_556
O2 Nd1 C13 25.21(6) 2_556 2_556
O2 Nd1 C13 153.70(6) . 2_556
O5 Nd1 C13 154.95(6) . 2_556
O5 Nd1 C13 25.98(6) 2_556 2_556
O4 Nd1 C13 77.66(6) . .
O4 Nd1 C13 103.30(6) 2_556 .
O7 Nd1 C13 98.67(7) 1_554 .
O7 Nd1 C13 80.66(7) 2_557 .
O2 Nd1 C13 153.70(6) 2_556 .
O2 Nd1 C13 25.21(6) . .
O5 Nd1 C13 25.98(6) . .
O5 Nd1 C13 154.95(6) 2_556 .
C13 Nd1 C13 178.77(9) 2_556 .
O1 Nd2 O1 85.86(9) 2_557 .
O1 Nd2 O5 78.39(6) 2_557 .
O1 Nd2 O5 71.49(5) . .
O1 Nd2 O5 71.49(6) 2_557 2_557
O1 Nd2 O5 78.39(6) . 2_557
O5 Nd2 O5 138.52(8) . 2_557
O1 Nd2 O3 145.90(6) 2_557 .
O1 Nd2 O3 92.11(6) . .
O5 Nd2 O3 132.94(6) . .
O5 Nd2 O3 74.76(6) 2_557 .
O1 Nd2 O3 92.11(6) 2_557 2_557
O1 Nd2 O3 145.90(6) . 2_557
O5 Nd2 O3 74.76(6) . 2_557
O5 Nd2 O3 132.94(6) 2_557 2_557
O3 Nd2 O3 107.61(8) . 2_557
O1 Nd2 O6 147.31(6) 2_557 .
O1 Nd2 O6 94.00(8) . .
O5 Nd2 O6 70.68(6) . .
O5 Nd2 O6 140.50(6) 2_557 .
O3 Nd2 O6 66.78(6) . .
O3 Nd2 O6 70.07(8) 2_557 .
O1 Nd2 O6 94.00(8) 2_557 2_557
O1 Nd2 O6 147.31(6) . 2_557
O5 Nd2 O6 140.50(6) . 2_557
O5 Nd2 O6 70.68(6) 2_557 2_557
O3 Nd2 O6 70.07(8) . 2_557
O3 Nd2 O6 66.78(6) 2_557 2_557
O6 Nd2 O6 103.02(12) . 2_557
O3 C21 O4 125.0(2) 1_554 .
O3 C21 C16 119.21(19) 1_554 .
O4 C21 C16 115.73(19) . .
C13 O5 Nd2 134.84(14) . .
C13 O5 Nd1 89.00(13) . .
Nd2 O5 Nd1 122.63(7) . .
C21 O4 Nd1 135.86(15) . .
C21 O3 Nd2 131.76(15) 1_556 .
C13 O2 Nd1 97.85(14) . .
C14 O1 Nd2 144.45(15) . .
O7 C14 O1 124.0(2) . .
O7 C14 C8 116.4(2) . .
O1 C14 C8 119.52(19) . .
O2 C13 O5 121.0(2) . .
O2 C13 C2 118.3(2) . .
O5 C13 C2 120.5(2) . .
O2 C13 Nd1 56.94(12) . .
O5 C13 Nd1 65.02(12) . .
C2 C13 Nd1 164.79(16) . .
C19 C20 C15 121.7(2) . .
C9 C8 C7 119.8(3) . .
C9 C8 C14 116.9(2) . .
C7 C8 C14 123.3(2) . .
C17 C16 C15 120.3(2) . .
C17 C16 C21 117.0(2) . .
C15 C16 C21 122.7(2) . .
C5 C6 C1 121.8(3) . .
C10 C9 C8 121.5(3) . .
C12 C7 C8 117.2(3) . .
C12 C7 C1 117.4(3) . .
C8 C7 C1 125.1(2) . .
C9 C10 C11 119.7(3) . .
C3 C2 C1 120.1(3) . .
C3 C2 C13 117.0(2) . .
C1 C2 C13 122.7(2) . .
C6 C1 C2 118.0(3) . .
C6 C1 C7 118.4(2) . .
C2 C1 C7 123.6(2) . .
C12 C11 C10 119.7(3) . .
C2 C3 C4 120.0(3) . .
C18 C17 C16 120.5(3) . .
C20 C19 C18 119.4(2) . .
C16 C15 C20 117.7(2) . .
C16 C15 C15 122.77(17) . 2_556
C20 C15 C15 119.53(18) . 2_556
C17 C18 C19 120.3(3) . .
C11 C12 C7 122.1(3) . .
C4 C5 C6 120.4(3) . .
C5 C4 C3 119.7(3) . .
C14 O7 Nd1 136.81(16) . 1_556

loop_
_geom_bond_atom_site_label_1
_geom_bond_atom_site_label_2
_geom_bond_distance
_geom_bond_site_symmetry_2
Nd1 O4 2.3538(17) .
Nd1 O4 2.3538(16) 2_556
Nd1 O7 2.3698(17) 1_554
Nd1 O7 2.3698(17) 2_557
Nd1 O2 2.4610(19) 2_556
Nd1 O2 2.4610(19) .
Nd1 O5 2.6373(17) .
Nd1 O5 2.6373(17) 2_556
Nd1 C13 2.909(3) 2_556
Nd1 C13 2.909(3) .
Nd2 O1 2.3381(17) 2_557
Nd2 O1 2.3381(16) .
Nd2 O5 2.4979(15) .
Nd2 O5 2.4979(15) 2_557
Nd2 O3 2.5067(17) .
Nd2 O3 2.5067(17) 2_557
Nd2 O6 2.553(2) .
Nd2 O6 2.553(2) 2_557
C21 O3 1.243(3) 1_554
C21 O4 1.260(3) .
C21 C16 1.518(3) .
O5 C13 1.274(3) .
O3 C21 1.243(3) 1_556
O2 C13 1.251(3) .
O1 C14 1.259(3) .
C14 O7 1.247(3) .
C14 C8 1.503(3) .
C13 C2 1.500(3) .
C20 C19 1.385(4) .
C20 C15 1.407(3) .
C8 C9 1.392(4) .
C8 C7 1.412(4) .
C16 C17 1.398(4) .
C16 C15 1.400(3) .
C6 C5 1.377(5) .
C6 C1 1.391(4) .
C9 C10 1.370(4) .
C7 C12 1.404(3) .
C7 C1 1.482(4) .
C10 C11 1.384(5) .
C2 C3 1.397(4) .
C2 C1 1.404(4) .
C11 C12 1.378(5) .
C3 C4 1.400(4) .
C17 C18 1.379(4) .
C19 C18 1.385(4) .
C15 C15 1.481(5) 2_556
C5 C4 1.367(5) .
O7 Nd1 2.3698(17) 1_556
